data_7719303
loop_
_publ_author_name
'Sire, Charline'
'Garello, Francesca'
'Lalaoui, No&#xe9;mie'
'Saffon-Merceron, Nathalie'
'Le Poul, Nicolas'
'Tripier, Rapha&#xeb;l'
'Tei, Lorenzo'
'Troadec, Thibault'

_publ_section_title
;
 Trifluoroborate-appended cyclen complexes of paramagnetic transition
 metals (Ni<sup>2+</sup>, Co<sup>2+</sup>) as fast-relaxing <sup>19</sup>F
 MRI probes.
;
_journal_issue 35
_journal_name_full 'Dalton transactions (Cambridge, England : 2003)'
_journal_page_first 13053
_journal_page_last 13056
_journal_paper_doi 10.1039/d5dt01834j
_journal_volume 54
_journal_year 2025
_chemical_absolute_configuration ad
_chemical_formula_sum 'C22 H32 B2 F6 N6 Ni'
_chemical_formula_weight 574.86
_space_group_crystal_system tetragonal
_space_group_IT_number 96
_space_group_name_Hall 'P 4nw 2abw'
_space_group_name_H-M_alt 'P 43 21 2'
_atom_sites_solution_hydrogens geom
_atom_sites_solution_primary dual
_audit_creation_method SHELXL-2019/3
_audit_update_record
;
2025-06-02 deposited with the CCDC.	2025-08-20 downloaded from the CCDC.
;
_cell_angle_alpha 90
_cell_angle_beta 90
_cell_angle_gamma 90
_cell_formula_units_Z 8
_cell_length_a 14.1872(6)
_cell_length_b 14.1872(6)
_cell_length_c 23.9442(12)
_cell_measurement_reflns_used 9869
_cell_measurement_temperature 193(2)
_cell_measurement_theta_max 28.13
_cell_measurement_theta_min 2.93
_cell_volume 4819.4(4)
_computing_cell_refinement 'Bruker SAINT'
_computing_data_collection 'Bruker APEX3'
_computing_data_reduction 'Bruker SAINT'
_computing_molecular_graphics 'Bruker SHELXTL'
_computing_publication_material 'Bruker SHELXTL'
_computing_structure_refinement 'SHELXL-2019/2 (Sheldrick, 2019)'
_computing_structure_solution 'SHELXT (Sheldrick 2015)'
_diffrn_ambient_temperature 193(2)
_diffrn_measured_fraction_theta_full 0.997
_diffrn_measured_fraction_theta_max 0.998
_diffrn_measurement_device_type 'Bruker D8-Venture Photon III-C14 detector'
_diffrn_measurement_method 'Phi and omega scans'
_diffrn_radiation_type MoK\a
_diffrn_radiation_wavelength 0.71073
_diffrn_reflns_av_R_equivalents 0.0807
_diffrn_reflns_av_unetI/netI 0.0228
_diffrn_reflns_Laue_measured_fraction_full 0.997
_diffrn_reflns_Laue_measured_fraction_max 0.998
_diffrn_reflns_limit_h_max 18
_diffrn_reflns_limit_h_min -18
_diffrn_reflns_limit_k_max 18
_diffrn_reflns_limit_k_min -18
_diffrn_reflns_limit_l_max 31
_diffrn_reflns_limit_l_min -30
_diffrn_reflns_number 209774
_diffrn_reflns_point_group_measured_fraction_full 0.998
_diffrn_reflns_point_group_measured_fraction_max 0.998
_diffrn_reflns_theta_full 25.242
_diffrn_reflns_theta_max 28.318
_diffrn_reflns_theta_min 2.872
_diffrn_source 'Fine-focus sealed tube'
_exptl_absorpt_coefficient_mu 0.877
_exptl_absorpt_correction_T_max 0.6417
_exptl_absorpt_correction_T_min 0.4755
_exptl_absorpt_correction_type multi-scan
_exptl_absorpt_process_details 'SADABS (Bruker-AXS)'
_exptl_crystal_colour violet
_exptl_crystal_density_diffrn 1.585
_exptl_crystal_description prism
_exptl_crystal_F_000 2384
_exptl_crystal_size_max 0.280
_exptl_crystal_size_mid 0.250
_exptl_crystal_size_min 0.200
_refine_diff_density_max 0.285
_refine_diff_density_min -0.511
_refine_diff_density_rms 0.061
_refine_ls_abs_structure_details
; 
 Refined as an inversion twin. 
;
_refine_ls_abs_structure_Flack 0.133(17)
_refine_ls_extinction_method none
_refine_ls_goodness_of_fit_ref 1.116
_refine_ls_hydrogen_treatment constr
_refine_ls_matrix_type full
_refine_ls_number_parameters 336
_refine_ls_number_reflns 5988
_refine_ls_number_restraints 0
_refine_ls_restrained_S_all 1.116
_refine_ls_R_factor_all 0.0350
_refine_ls_R_factor_gt 0.0340
_refine_ls_shift/su_max 0.000
_refine_ls_shift/su_mean 0.000
_refine_ls_structure_factor_coef Fsqd
_refine_ls_weighting_details 'w=1/[\s^2^(Fo^2^)+(0.0287P)^2^+4.7925P] where P=(Fo^2^+2Fc^2^)/3'
_refine_ls_weighting_scheme calc
_refine_ls_wR_factor_gt 0.0875
_refine_ls_wR_factor_ref 0.0881
_reflns_Friedel_coverage 0.736
_reflns_Friedel_fraction_full 1.000
_reflns_Friedel_fraction_max 1.000
_reflns_number_gt 5819
_reflns_number_total 5988
_reflns_threshold_expression 'I > 2\s(I)'
_cod_data_source_file d5dt01834j2.cif
_cod_data_source_block Ni(Do2pyBF3)
_cod_depositor_comments 'Adding full bibliography for 7719303--7719304.cif.'
_cod_original_cell_volume 4819.4(5)
_cod_database_code 7719303
_shelx_shelxl_version_number 2019/3
_shelx_space_group_comment
; 
The symmetry employed for this shelxl refinement is uniquely defined 
by the following loop, which should always be used as a source of 
symmetry information in preference to the above space-group names. 
They are only intended as comments. 
;
_shelx_estimated_absorpt_t_min 0.791
_shelx_estimated_absorpt_t_max 0.844

loop_
_space_group_symop_operation_xyz
'x, y, z'
'-x, -y, z+1/2'
'-y+1/2, x+1/2, z+3/4'
'y+1/2, -x+1/2, z+1/4'
'-x+1/2, y+1/2, -z+3/4'
'x+1/2, -y+1/2, -z+1/4'
'y, x, -z'
'-y, -x, -z+1/2'

loop_
_atom_site_label
_atom_site_type_symbol
_atom_site_fract_x
_atom_site_fract_y
_atom_site_fract_z
_atom_site_U_iso_or_equiv
_atom_site_adp_type
_atom_site_occupancy
_atom_site_site_symmetry_order
_atom_site_calc_flag
_atom_site_refinement_flags_posn
_atom_site_refinement_flags_adp
_atom_site_refinement_flags_occupancy
_atom_site_disorder_assembly
_atom_site_disorder_group
Ni1 Ni 0.22788(2) 0.22788(2) 0.500000 0.01889(12) Uani 1 2 d S T P . .
Ni2 Ni 0.29454(3) 0.70546(3) 0.750000 0.02336(13) Uani 1 2 d S T P . .
F1 F 0.4213(2) -0.02783(19) 0.54960(11) 0.0483(6) Uani 1 1 d . . . . .
F2 F 0.26312(19) -0.01339(16) 0.54220(10) 0.0427(6) Uani 1 1 d . . . . .
F3 F 0.3411(2) -0.12017(16) 0.48827(9) 0.0436(6) Uani 1 1 d . . . . .
F4 F 0.4337(2) 0.6046(2) 0.55846(11) 0.0555(7) Uani 1 1 d . . . . .
F5 F 0.2741(2) 0.61868(19) 0.56057(14) 0.0645(9) Uani 1 1 d . . . . .
F6 F 0.35073(18) 0.55615(16) 0.63428(10) 0.0391(5) Uani 1 1 d . . . . .
N1 N 0.35737(19) 0.1498(2) 0.46861(11) 0.0227(5) Uani 1 1 d . . . . .
N2 N 0.32412(19) 0.2633(2) 0.56448(11) 0.0239(5) Uani 1 1 d . . . . .
N3 N 0.16532(19) 0.15381(18) 0.56527(10) 0.0209(5) Uani 1 1 d . . . . .
N4 N 0.3099(2) 0.7720(2) 0.66364(12) 0.0319(6) Uani 1 1 d . . . . .
N5 N 0.1538(2) 0.6952(3) 0.72302(14) 0.0447(9) Uani 1 1 d . . . . .
N6 N 0.28670(19) 0.56064(19) 0.74477(12) 0.0259(5) Uani 1 1 d . . . . .
C1 C 0.3582(3) 0.0445(2) 0.45937(14) 0.0274(7) Uani 1 1 d . . . . .
H1A H 0.418507 0.029097 0.440675 0.033 Uiso 1 1 calc R U . . .
H1B H 0.307403 0.030285 0.432325 0.033 Uiso 1 1 calc R U . . .
C2 C 0.3720(2) 0.1946(3) 0.41268(14) 0.0277(7) Uani 1 1 d . . . . .
H2A H 0.328086 0.165354 0.385594 0.033 Uiso 1 1 calc R U . . .
H2B H 0.436968 0.181006 0.399977 0.033 Uiso 1 1 calc R U . . .
C3 C 0.4377(2) 0.1743(3) 0.50648(15) 0.0293(7) Uani 1 1 d . . . . .
H3A H 0.494988 0.183841 0.483530 0.035 Uiso 1 1 calc R U . . .
H3B H 0.449762 0.120330 0.531686 0.035 Uiso 1 1 calc R U . . .
C4 C 0.4216(2) 0.2619(3) 0.54174(15) 0.0295(7) Uani 1 1 d . . . . .
H4A H 0.467400 0.263071 0.572937 0.035 Uiso 1 1 calc R U . . .
H4B H 0.432094 0.318837 0.518622 0.035 Uiso 1 1 calc R U . . .
C5 C 0.2993(3) 0.3571(2) 0.58781(14) 0.0293(7) Uani 1 1 d . . . . .
H5A H 0.330158 0.407031 0.565452 0.035 Uiso 1 1 calc R U . . .
H5B H 0.322919 0.361786 0.626615 0.035 Uiso 1 1 calc R U . . .
C6 C 0.3150(2) 0.1889(3) 0.60789(14) 0.0272(7) Uani 1 1 d . . . . .
H6A H 0.333744 0.215386 0.644490 0.033 Uiso 1 1 calc R U . . .
H6B H 0.358792 0.136699 0.598995 0.033 Uiso 1 1 calc R U . . .
C7 C 0.2169(2) 0.1504(2) 0.61230(13) 0.0226(6) Uani 1 1 d . . . . .
C8 C 0.1834(3) 0.1097(3) 0.66162(14) 0.0290(7) Uani 1 1 d . . . . .
H8 H 0.220477 0.110494 0.694654 0.035 Uiso 1 1 calc R U . . .
C9 C 0.0954(3) 0.0684(3) 0.66130(15) 0.0322(8) Uani 1 1 d . . . . .
H9 H 0.071873 0.037913 0.693760 0.039 Uiso 1 1 calc R U . . .
C10 C 0.0416(2) 0.0720(2) 0.61290(16) 0.0296(7) Uani 1 1 d . . . . .
H10 H -0.019217 0.044118 0.611740 0.035 Uiso 1 1 calc R U . . .
C11 C 0.0779(2) 0.1169(2) 0.56648(14) 0.0241(6) Uani 1 1 d . . . . .
H11 H 0.039709 0.121843 0.534048 0.029 Uiso 1 1 calc R U . . .
C12 C 0.3739(3) 0.7303(3) 0.61920(15) 0.0330(8) Uani 1 1 d . . . . .
H12A H 0.438525 0.730077 0.634832 0.040 Uiso 1 1 calc R U . . .
H12B H 0.374290 0.775083 0.587502 0.040 Uiso 1 1 calc R U . . .
C13 C 0.3491(5) 0.8668(3) 0.67740(18) 0.0552(14) Uani 1 1 d . . . . .
H13A H 0.341285 0.908958 0.644765 0.066 Uiso 1 1 calc R U . . .
H13B H 0.417453 0.860825 0.684986 0.066 Uiso 1 1 calc R U . . .
C14 C 0.3010(5) 0.9111(3) 0.72797(19) 0.0648(17) Uani 1 1 d . . . . .
H14A H 0.332744 0.971165 0.737491 0.078 Uiso 1 1 calc R U . . .
H14B H 0.234474 0.925251 0.718799 0.078 Uiso 1 1 calc R U . . .
C15 C 0.2136(3) 0.7815(3) 0.63990(17) 0.0483(11) Uani 1 1 d . . . . .
H15A H 0.205036 0.733075 0.610592 0.058 Uiso 1 1 calc R U . . .
H15B H 0.208114 0.844059 0.621812 0.058 Uiso 1 1 calc R U . . .
C16 C 0.1347(4) 0.7715(5) 0.68254(19) 0.0633(17) Uani 1 1 d . . . . .
H16A H 0.127056 0.831712 0.702904 0.076 Uiso 1 1 calc R U . . .
H16B H 0.074804 0.758017 0.662834 0.076 Uiso 1 1 calc R U . . .
C17 C 0.1463(3) 0.6015(4) 0.69487(17) 0.0445(11) Uani 1 1 d . . . . .
H17A H 0.079764 0.580509 0.695707 0.053 Uiso 1 1 calc R U . . .
H17B H 0.165181 0.608251 0.655269 0.053 Uiso 1 1 calc R U . . .
C18 C 0.2064(3) 0.5285(3) 0.72185(15) 0.0382(9) Uani 1 1 d . . . . .
C19 C 0.1841(4) 0.4331(4) 0.72197(18) 0.0599(17) Uani 1 1 d . . . . .
H19 H 0.125431 0.412013 0.707505 0.072 Uiso 1 1 calc R U . . .
C20 C 0.2481(5) 0.3693(3) 0.74330(19) 0.0633(17) Uani 1 1 d . . . . .
H20 H 0.234814 0.303689 0.742256 0.076 Uiso 1 1 calc R U . . .
C21 C 0.3311(4) 0.4012(3) 0.76607(17) 0.0543(14) Uani 1 1 d . . . . .
H21 H 0.376220 0.358254 0.780613 0.065 Uiso 1 1 calc R U . . .
C22 C 0.3473(3) 0.4973(3) 0.76730(15) 0.0335(8) Uani 1 1 d . . . . .
H22 H 0.403171 0.519783 0.784638 0.040 Uiso 1 1 calc R U . . .
B1 B 0.3464(3) -0.0287(3) 0.51109(16) 0.0288(8) Uani 1 1 d . . . . .
B2 B 0.3557(3) 0.6260(3) 0.59307(16) 0.0297(8) Uani 1 1 d . . . . .

loop_
_atom_site_aniso_label
_atom_site_aniso_U_11
_atom_site_aniso_U_22
_atom_site_aniso_U_33
_atom_site_aniso_U_23
_atom_site_aniso_U_13
_atom_site_aniso_U_12
Ni1 0.01902(16) 0.01902(16) 0.0186(2) 0.00130(15) -0.00130(15) -0.0032(2)
Ni2 0.02241(18) 0.02241(18) 0.0253(3) -0.00432(17) -0.00432(17) 0.0065(2)
F1 0.0502(15) 0.0494(15) 0.0454(14) 0.0137(12) -0.0182(12) -0.0002(12)
F2 0.0460(14) 0.0327(11) 0.0494(13) 0.0062(10) 0.0194(11) 0.0077(10)
F3 0.0660(17) 0.0274(11) 0.0374(13) -0.0036(9) 0.0019(11) 0.0087(10)
F4 0.0643(18) 0.0603(17) 0.0421(14) -0.0061(12) 0.0220(13) -0.0031(14)
F5 0.0667(19) 0.0459(15) 0.081(2) -0.0217(14) -0.0484(17) 0.0121(14)
F6 0.0525(14) 0.0270(11) 0.0380(12) 0.0014(9) 0.0110(11) 0.0052(10)
N1 0.0199(12) 0.0259(14) 0.0223(12) 0.0039(10) 0.0014(10) -0.0010(11)
N2 0.0220(13) 0.0254(13) 0.0243(12) 0.0030(11) -0.0029(10) -0.0049(10)
N3 0.0221(13) 0.0195(13) 0.0212(11) 0.0003(9) -0.0006(10) 0.0005(9)
N4 0.0469(18) 0.0224(14) 0.0265(13) 0.0008(11) -0.0123(13) 0.0073(13)
N5 0.0261(16) 0.077(3) 0.0312(16) -0.0130(18) -0.0027(13) 0.0178(17)
N6 0.0244(13) 0.0275(13) 0.0258(13) -0.0052(11) 0.0035(11) -0.0071(10)
C1 0.0296(17) 0.0270(17) 0.0256(15) -0.0016(13) 0.0032(13) 0.0076(13)
C2 0.0253(16) 0.0335(18) 0.0244(15) 0.0070(13) 0.0059(12) 0.0002(14)
C3 0.0203(15) 0.0376(18) 0.0301(17) 0.0044(15) -0.0039(13) -0.0013(13)
C4 0.0213(15) 0.0339(18) 0.0333(17) 0.0021(15) -0.0039(13) -0.0093(14)
C5 0.0332(18) 0.0269(16) 0.0277(15) -0.0044(13) -0.0084(14) -0.0083(14)
C6 0.0272(16) 0.0306(17) 0.0238(15) 0.0051(13) -0.0060(12) -0.0017(13)
C7 0.0241(16) 0.0231(14) 0.0207(13) 0.0013(11) -0.0010(12) 0.0024(12)
C8 0.0335(18) 0.0306(17) 0.0230(14) 0.0055(13) 0.0037(13) 0.0052(14)
C9 0.0370(19) 0.0294(18) 0.0303(16) 0.0082(14) 0.0104(14) 0.0048(14)
C10 0.0241(16) 0.0249(16) 0.0397(18) -0.0001(14) 0.0105(13) -0.0004(12)
C11 0.0224(15) 0.0223(15) 0.0276(15) -0.0036(12) 0.0024(12) 0.0014(12)
C12 0.040(2) 0.0336(18) 0.0251(15) 0.0054(14) -0.0022(14) -0.0031(17)
C13 0.111(4) 0.0201(18) 0.034(2) 0.0054(15) -0.019(2) -0.002(2)
C14 0.131(5) 0.0215(19) 0.041(2) -0.0043(17) -0.023(3) 0.019(3)
C15 0.056(3) 0.053(3) 0.0352(19) -0.0009(18) -0.0206(18) 0.025(2)
C16 0.052(3) 0.098(4) 0.040(2) -0.018(3) -0.019(2) 0.049(3)
C17 0.0218(17) 0.077(3) 0.0347(19) -0.014(2) -0.0024(15) -0.0125(19)
C18 0.035(2) 0.055(2) 0.0247(16) -0.0117(16) 0.0115(15) -0.0207(18)
C19 0.076(4) 0.068(3) 0.036(2) -0.020(2) 0.024(2) -0.054(3)
C20 0.116(5) 0.035(2) 0.039(2) -0.0100(19) 0.034(3) -0.039(3)
C21 0.102(4) 0.027(2) 0.034(2) 0.0027(15) 0.029(2) -0.004(2)
C22 0.047(2) 0.0272(17) 0.0266(16) 0.0037(13) 0.0101(15) 0.0001(16)
B1 0.0291(19) 0.0279(18) 0.0293(19) 0.0010(14) -0.0001(15) 0.0061(15)
B2 0.032(2) 0.0280(19) 0.0291(17) -0.0003(14) -0.0053(15) -0.0006(15)

loop_
_atom_type_symbol
_atom_type_description
_atom_type_scat_dispersion_real
_atom_type_scat_dispersion_imag
_atom_type_scat_source
C C 0.0033 0.0016 'International Tables Vol C Tables 4.2.6.8 and 6.1.1.4'
H H 0.0000 0.0000 'International Tables Vol C Tables 4.2.6.8 and 6.1.1.4'
B B 0.0013 0.0007 'International Tables Vol C Tables 4.2.6.8 and 6.1.1.4'
F F 0.0171 0.0103 'International Tables Vol C Tables 4.2.6.8 and 6.1.1.4'
N N 0.0061 0.0033 'International Tables Vol C Tables 4.2.6.8 and 6.1.1.4'
Ni Ni 0.3393 1.1124 'International Tables Vol C Tables 4.2.6.8 and 6.1.1.4'

loop_
_geom_angle_atom_site_label_1
_geom_angle_atom_site_label_2
_geom_angle_atom_site_label_3
_geom_angle
_geom_angle_site_symmetry_1
_geom_angle_site_symmetry_3
_geom_angle_publ_flag
N3 Ni1 N3 97.65(13) . 7_556 ?
N3 Ni1 N2 81.23(10) . . ?
N3 Ni1 N2 166.45(11) 7_556 . ?
N3 Ni1 N2 166.45(11) . 7_556 ?
N3 Ni1 N2 81.23(10) 7_556 7_556 ?
N2 Ni1 N2 102.99(15) . 7_556 ?
N3 Ni1 N1 110.28(10) . . ?
N3 Ni1 N1 87.24(10) 7_556 . ?
N2 Ni1 N1 80.56(10) . . ?
N2 Ni1 N1 83.21(10) 7_556 . ?
N3 Ni1 N1 87.24(10) . 7_556 ?
N3 Ni1 N1 110.28(10) 7_556 7_556 ?
N2 Ni1 N1 83.21(10) . 7_556 ?
N2 Ni1 N1 80.57(10) 7_556 7_556 ?
N1 Ni1 N1 153.81(14) . 7_556 ?
N6 Ni2 N6 96.39(15) 8_666 . ?
N6 Ni2 N5 82.00(14) 8_666 8_666 ?
N6 Ni2 N5 165.56(12) . 8_666 ?
N6 Ni2 N5 165.56(12) 8_666 . ?
N6 Ni2 N5 82.00(14) . . ?
N5 Ni2 N5 103.1(2) 8_666 . ?
N6 Ni2 N4 86.42(12) 8_666 . ?
N6 Ni2 N4 111.24(11) . . ?
N5 Ni2 N4 83.04(12) 8_666 . ?
N5 Ni2 N4 80.87(14) . . ?
N6 Ni2 N4 111.24(11) 8_666 8_666 ?
N6 Ni2 N4 86.42(12) . 8_666 ?
N5 Ni2 N4 80.87(14) 8_666 8_666 ?
N5 Ni2 N4 83.05(12) . 8_666 ?
N4 Ni2 N4 154.00(17) . 8_666 ?
C2 N1 C3 109.7(3) . . ?
C2 N1 C1 106.7(3) . . ?
C3 N1 C1 108.2(3) . . ?
C2 N1 Ni1 101.6(2) . . ?
C3 N1 Ni1 107.5(2) . . ?
C1 N1 Ni1 122.5(2) . . ?
C5 N2 C4 111.7(3) . . ?
C5 N2 C6 110.6(3) . . ?
C4 N2 C6 109.1(3) . . ?
C5 N2 Ni1 109.5(2) . . ?
C4 N2 Ni1 109.2(2) . . ?
C6 N2 Ni1 106.53(19) . . ?
C7 N3 C11 118.0(3) . . ?
C7 N3 Ni1 114.5(2) . . ?
C11 N3 Ni1 127.3(2) . . ?
C15 N4 C13 110.2(4) . . ?
C15 N4 C12 108.5(3) . . ?
C13 N4 C12 106.5(4) . . ?
C15 N4 Ni2 107.2(3) . . ?
C13 N4 Ni2 102.0(2) . . ?
C12 N4 Ni2 122.0(2) . . ?
C16 N5 C14 112.0(4) . 8_666 ?
C16 N5 C17 110.0(3) . . ?
C14 N5 C17 110.0(4) 8_666 . ?
C16 N5 Ni2 109.0(3) . . ?
C14 N5 Ni2 110.0(2) 8_666 . ?
C17 N5 Ni2 105.6(2) . . ?
C18 N6 C22 118.4(3) . . ?
C18 N6 Ni2 114.1(3) . . ?
C22 N6 Ni2 127.0(2) . . ?
N1 C1 B1 121.3(3) . . ?
N1 C1 H1A 107.0 . . ?
B1 C1 H1A 107.0 . . ?
N1 C1 H1B 107.0 . . ?
B1 C1 H1B 107.0 . . ?
H1A C1 H1B 106.7 . . ?
N1 C2 C5 114.1(3) . 7_556 ?
N1 C2 H2A 108.7 . . ?
C5 C2 H2A 108.7 7_556 . ?
N1 C2 H2B 108.7 . . ?
C5 C2 H2B 108.7 7_556 . ?
H2A C2 H2B 107.6 . . ?
N1 C3 C4 114.3(3) . . ?
N1 C3 H3A 108.7 . . ?
C4 C3 H3A 108.7 . . ?
N1 C3 H3B 108.7 . . ?
C4 C3 H3B 108.7 . . ?
H3A C3 H3B 107.6 . . ?
N2 C4 C3 110.7(3) . . ?
N2 C4 H4A 109.5 . . ?
C3 C4 H4A 109.5 . . ?
N2 C4 H4B 109.5 . . ?
C3 C4 H4B 109.5 . . ?
H4A C4 H4B 108.1 . . ?
N2 C5 C2 111.0(3) . 7_556 ?
N2 C5 H5A 109.4 . . ?
C2 C5 H5A 109.4 7_556 . ?
N2 C5 H5B 109.4 . . ?
C2 C5 H5B 109.4 7_556 . ?
H5A C5 H5B 108.0 . . ?
N2 C6 C7 112.9(3) . . ?
N2 C6 H6A 109.0 . . ?
C7 C6 H6A 109.0 . . ?
N2 C6 H6B 109.0 . . ?
C7 C6 H6B 109.0 . . ?
H6A C6 H6B 107.8 . . ?
N3 C7 C8 122.6(3) . . ?
N3 C7 C6 115.7(3) . . ?
C8 C7 C6 121.7(3) . . ?
C9 C8 C7 118.6(3) . . ?
C9 C8 H8 120.7 . . ?
C7 C8 H8 120.7 . . ?
C8 C9 C10 119.1(3) . . ?
C8 C9 H9 120.5 . . ?
C10 C9 H9 120.5 . . ?
C11 C10 C9 118.9(3) . . ?
C11 C10 H10 120.5 . . ?
C9 C10 H10 120.5 . . ?
N3 C11 C10 122.7(3) . . ?
N3 C11 H11 118.6 . . ?
C10 C11 H11 118.6 . . ?
N4 C12 B2 121.9(3) . . ?
N4 C12 H12A 106.8 . . ?
B2 C12 H12A 106.8 . . ?
N4 C12 H12B 106.8 . . ?
B2 C12 H12B 106.8 . . ?
H12A C12 H12B 106.7 . . ?
N4 C13 C14 112.3(5) . . ?
N4 C13 H13A 109.1 . . ?
C14 C13 H13A 109.1 . . ?
N4 C13 H13B 109.1 . . ?
C14 C13 H13B 109.1 . . ?
H13A C13 H13B 107.9 . . ?
N5 C14 C13 110.7(3) 8_666 . ?
N5 C14 H14A 109.5 8_666 . ?
C13 C14 H14A 109.5 . . ?
N5 C14 H14B 109.5 8_666 . ?
C13 C14 H14B 109.5 . . ?
H14A C14 H14B 108.1 . . ?
N4 C15 C16 114.3(3) . . ?
N4 C15 H15A 108.7 . . ?
C16 C15 H15A 108.7 . . ?
N4 C15 H15B 108.7 . . ?
C16 C15 H15B 108.7 . . ?
H15A C15 H15B 107.6 . . ?
N5 C16 C15 111.9(3) . . ?
N5 C16 H16A 109.2 . . ?
C15 C16 H16A 109.2 . . ?
N5 C16 H16B 109.2 . . ?
C15 C16 H16B 109.2 . . ?
H16A C16 H16B 107.9 . . ?
C18 C17 N5 112.5(3) . . ?
C18 C17 H17A 109.1 . . ?
N5 C17 H17A 109.1 . . ?
C18 C17 H17B 109.1 . . ?
N5 C17 H17B 109.1 . . ?
H17A C17 H17B 107.8 . . ?
N6 C18 C19 121.5(5) . . ?
N6 C18 C17 115.2(4) . . ?
C19 C18 C17 123.2(4) . . ?
C20 C19 C18 119.3(5) . . ?
C20 C19 H19 120.3 . . ?
C18 C19 H19 120.3 . . ?
C21 C20 C19 119.6(4) . . ?
C21 C20 H20 120.2 . . ?
C19 C20 H20 120.2 . . ?
C20 C21 C22 118.4(5) . . ?
C20 C21 H21 120.8 . . ?
C22 C21 H21 120.8 . . ?
N6 C22 C21 122.7(4) . . ?
N6 C22 H22 118.7 . . ?
C21 C22 H22 118.7 . . ?
F1 B1 F3 107.6(3) . . ?
F1 B1 F2 106.5(3) . . ?
F3 B1 F2 107.5(3) . . ?
F1 B1 C1 114.5(3) . . ?
F3 B1 C1 107.4(3) . . ?
F2 B1 C1 112.9(3) . . ?
F5 B2 F6 107.3(3) . . ?
F5 B2 F4 107.8(3) . . ?
F6 B2 F4 107.5(3) . . ?
F5 B2 C12 114.4(3) . . ?
F6 B2 C12 112.4(3) . . ?
F4 B2 C12 107.2(3) . . ?

loop_
_geom_bond_atom_site_label_1
_geom_bond_atom_site_label_2
_geom_bond_distance
_geom_bond_site_symmetry_2
_geom_bond_publ_flag
Ni1 N3 2.082(2) . ?
Ni1 N3 2.082(2) 7_556 ?
Ni1 N2 2.121(3) . ?
Ni1 N2 2.121(3) 7_556 ?
Ni1 N1 2.273(3) . ?
Ni1 N1 2.273(3) 7_556 ?
Ni2 N6 2.061(3) 8_666 ?
Ni2 N6 2.061(3) . ?
Ni2 N5 2.103(3) 8_666 ?
Ni2 N5 2.103(3) . ?
Ni2 N4 2.284(3) . ?
Ni2 N4 2.284(3) 8_666 ?
F1 B1 1.407(5) . ?
F2 B1 1.413(5) . ?
F3 B1 1.410(5) . ?
F4 B2 1.415(5) . ?
F5 B2 1.398(5) . ?
F6 B2 1.400(4) . ?
N1 C2 1.497(4) . ?
N1 C3 1.498(4) . ?
N1 C1 1.509(4) . ?
N2 C5 1.486(4) . ?
N2 C4 1.487(4) . ?
N2 C6 1.487(4) . ?
N3 C7 1.344(4) . ?
N3 C11 1.346(4) . ?
N4 C15 1.487(5) . ?
N4 C13 1.492(5) . ?
N4 C12 1.519(5) . ?
N5 C16 1.478(7) . ?
N5 C14 1.493(5) 8_666 ?
N5 C17 1.493(6) . ?
N6 C18 1.344(5) . ?
N6 C22 1.356(5) . ?
C1 B1 1.626(5) . ?
C1 H1A 0.9900 . ?
C1 H1B 0.9900 . ?
C2 C5 1.501(5) 7_556 ?
C2 H2A 0.9900 . ?
C2 H2B 0.9900 . ?
C3 C4 1.520(5) . ?
C3 H3A 0.9900 . ?
C3 H3B 0.9900 . ?
C4 H4A 0.9900 . ?
C4 H4B 0.9900 . ?
C5 H5A 0.9900 . ?
C5 H5B 0.9900 . ?
C6 C7 1.499(5) . ?
C6 H6A 0.9900 . ?
C6 H6B 0.9900 . ?
C7 C8 1.397(4) . ?
C8 C9 1.379(5) . ?
C8 H8 0.9500 . ?
C9 C10 1.389(5) . ?
C9 H9 0.9500 . ?
C10 C11 1.380(5) . ?
C10 H10 0.9500 . ?
C11 H11 0.9500 . ?
C12 B2 1.627(6) . ?
C12 H12A 0.9900 . ?
C12 H12B 0.9900 . ?
C13 C14 1.525(7) . ?
C13 H13A 0.9900 . ?
C13 H13B 0.9900 . ?
C14 H14A 0.9900 . ?
C14 H14B 0.9900 . ?
C15 C16 1.522(7) . ?
C15 H15A 0.9900 . ?
C15 H15B 0.9900 . ?
C16 H16A 0.9900 . ?
C16 H16B 0.9900 . ?
C17 C18 1.489(7) . ?
C17 H17A 0.9900 . ?
C17 H17B 0.9900 . ?
C18 C19 1.390(6) . ?
C19 C20 1.380(9) . ?
C19 H19 0.9500 . ?
C20 C21 1.374(8) . ?
C20 H20 0.9500 . ?
C21 C22 1.383(6) . ?
C21 H21 0.9500 . ?
C22 H22 0.9500 . ?

loop_
_geom_torsion_atom_site_label_1
_geom_torsion_atom_site_label_2
_geom_torsion_atom_site_label_3
_geom_torsion_atom_site_label_4
_geom_torsion
_geom_torsion_site_symmetry_1
_geom_torsion_site_symmetry_2
_geom_torsion_site_symmetry_3
_geom_torsion_site_symmetry_4
_geom_torsion_publ_flag
C2 N1 C1 B1 178.8(3) . . . . ?
C3 N1 C1 B1 60.8(4) . . . . ?
Ni1 N1 C1 B1 -65.1(4) . . . . ?
C3 N1 C2 C5 -72.6(4) . . . 7_556 ?
C1 N1 C2 C5 170.3(3) . . . 7_556 ?
Ni1 N1 C2 C5 40.9(3) . . . 7_556 ?
C2 N1 C3 C4 92.1(3) . . . . ?
C1 N1 C3 C4 -151.8(3) . . . . ?
Ni1 N1 C3 C4 -17.6(3) . . . . ?
C5 N2 C4 C3 -166.9(3) . . . . ?
C6 N2 C4 C3 70.5(3) . . . . ?
Ni1 N2 C4 C3 -45.6(3) . . . . ?
N1 C3 C4 N2 42.4(4) . . . . ?
C4 N2 C5 C2 155.2(3) . . . 7_556 ?
C6 N2 C5 C2 -83.0(3) . . . 7_556 ?
Ni1 N2 C5 C2 34.1(3) . . . 7_556 ?
C5 N2 C6 C7 86.2(3) . . . . ?
C4 N2 C6 C7 -150.5(3) . . . . ?
Ni1 N2 C6 C7 -32.7(3) . . . . ?
C11 N3 C7 C8 0.5(5) . . . . ?
Ni1 N3 C7 C8 175.3(3) . . . . ?
C11 N3 C7 C6 177.5(3) . . . . ?
Ni1 N3 C7 C6 -7.7(4) . . . . ?
N2 C6 C7 N3 28.1(4) . . . . ?
N2 C6 C7 C8 -154.8(3) . . . . ?
N3 C7 C8 C9 2.5(5) . . . . ?
C6 C7 C8 C9 -174.5(3) . . . . ?
C7 C8 C9 C10 -2.6(5) . . . . ?
C8 C9 C10 C11 0.0(5) . . . . ?
C7 N3 C11 C10 -3.2(5) . . . . ?
Ni1 N3 C11 C10 -177.3(2) . . . . ?
C9 C10 C11 N3 3.0(5) . . . . ?
C15 N4 C12 B2 -61.9(4) . . . . ?
C13 N4 C12 B2 179.5(3) . . . . ?
Ni2 N4 C12 B2 63.3(4) . . . . ?
C15 N4 C13 C14 71.4(5) . . . . ?
C12 N4 C13 C14 -171.1(4) . . . . ?
Ni2 N4 C13 C14 -42.2(4) . . . . ?
N4 C13 C14 N5 54.4(6) . . . 8_666 ?
C13 N4 C15 C16 -94.6(5) . . . . ?
C12 N4 C15 C16 149.2(4) . . . . ?
Ni2 N4 C15 C16 15.7(5) . . . . ?
C14 N5 C16 C15 167.0(4) 8_666 . . . ?
C17 N5 C16 C15 -70.3(5) . . . . ?
Ni2 N5 C16 C15 45.0(5) . . . . ?
N4 C15 C16 N5 -40.8(6) . . . . ?
C16 N5 C17 C18 152.3(4) . . . . ?
C14 N5 C17 C18 -83.8(4) 8_666 . . . ?
Ni2 N5 C17 C18 34.8(4) . . . . ?
C22 N6 C18 C19 1.3(5) . . . . ?
Ni2 N6 C18 C19 -171.3(3) . . . . ?
C22 N6 C18 C17 -176.4(3) . . . . ?
Ni2 N6 C18 C17 11.0(4) . . . . ?
N5 C17 C18 N6 -31.9(5) . . . . ?
N5 C17 C18 C19 150.4(4) . . . . ?
N6 C18 C19 C20 -3.6(6) . . . . ?
C17 C18 C19 C20 173.9(4) . . . . ?
C18 C19 C20 C21 2.5(6) . . . . ?
C19 C20 C21 C22 0.6(6) . . . . ?
C18 N6 C22 C21 2.0(5) . . . . ?
Ni2 N6 C22 C21 173.6(3) . . . . ?
C20 C21 C22 N6 -3.0(6) . . . . ?
N1 C1 B1 F1 -66.1(4) . . . . ?
N1 C1 B1 F3 174.5(3) . . . . ?
N1 C1 B1 F2 56.1(5) . . . . ?
N4 C12 B2 F5 67.6(4) . . . . ?
N4 C12 B2 F6 -55.1(4) . . . . ?
N4 C12 B2 F4 -173.0(3) . . . . ?
